data_4062285
loop_
_publ_author_name
'Ionkin, Alex S.'
'Marshall, William J.'

_publ_section_title
;
 Synthesis and Unusual Thermal Behavior of (Lithium phosphino/amino)
 Difluorosilanes
;
_journal_issue 20
_journal_name_full Organometallics
_journal_page_first 4136
_journal_page_last 4144
_journal_paper_doi 10.1021/om0304412
_journal_volume 22
_journal_year 2003
_chemical_formula_sum 'C30 H43 F2 N Si3'
_chemical_formula_weight 539.92
_space_group_IT_number 61
_symmetry_cell_setting orthorhombic
_symmetry_space_group_name_Hall '-P 2ac 2ab'
_symmetry_space_group_name_H-M 'P b c a'
_cell_angle_alpha 90.0000(10)
_cell_angle_beta 90.0000(10)
_cell_angle_gamma 90.0000(10)
_cell_formula_units_Z 16
_cell_length_a 18.916(3)
_cell_length_b 19.462(2)
_cell_length_c 34.126(5)
_cell_measurement_temperature 293(2)
_cell_volume 12563(3)
_diffrn_ambient_temperature 293(2)
_exptl_crystal_density_diffrn 1.142
_cod_depositor_comments
;
The following automatic conversions were performed:
'_symmetry_cell_setting' value 'Orthorhombic' changed to 'orthorhombic'
according to '/home/saulius/struct/CIF-dictionaries/cif_core.dic'
dictionary named 'cif_core.dic' version 2.4.1 from 2010-06-29.

Automatic conversion script
Id: cif_fix_enum 1527 2010-12-29 10:47:43Z saulius 
;
_cod_database_code 4062285

loop_
_symmetry_equiv_pos_as_xyz
'x, y, z'
'-x+1/2, y+1/2, z'
'x, -y+1/2, z+1/2'
'-x+1/2, -y, z+1/2'
'-x, -y, -z'
'x-1/2, -y-1/2, -z'
'-x, y-1/2, -z-1/2'
'x-1/2, y, -z-1/2'

loop_
_atom_site_label
_atom_site_type_symbol
_atom_site_fract_x
_atom_site_fract_y
_atom_site_fract_z
_atom_site_U_iso_or_equiv
_atom_site_adp_type
_atom_site_occupancy
_atom_site_symmetry_multiplicity
_atom_site_calc_flag
_atom_site_refinement_flags
_atom_site_disorder_assembly
_atom_site_disorder_group
Si1 Si 0.39290(5) 0.42170(5) 0.36090(3) 0.0275(2) Uani 1 1 d . . .
Si2 Si 0.50466(5) 0.52921(5) 0.36602(3) 0.0373(3) Uani 1 1 d . . .
Si3 Si 0.36349(6) 0.55858(5) 0.32669(3) 0.0378(3) Uani 1 1 d . . .
F1 F 0.45949(10) 0.38070(9) 0.37654(6) 0.0430(5) Uani 1 1 d . . .
F2 F 0.38310(11) 0.39488(10) 0.31762(5) 0.0471(6) Uani 1 1 d . . .
N1 N 0.41544(14) 0.50558(13) 0.35763(7) 0.0275(6) Uani 1 1 d . . .
C1 C 0.31540(16) 0.38968(16) 0.39031(9) 0.0255(8) Uani 1 1 d . . .
C2 C 0.28492(17) 0.42535(17) 0.42231(9) 0.0283(8) Uani 1 1 d . . .
C3 C 0.22832(18) 0.39614(19) 0.44271(10) 0.0377(9) Uani 1 1 d . . .
H3A H 0.2086 0.4199 0.4637 0.045 Uiso 1 1 calc R . .
C4 C 0.20131(19) 0.3334(2) 0.43251(11) 0.0446(10) Uani 1 1 d . . .
H4A H 0.1628 0.3154 0.4460 0.054 Uiso 1 1 calc R . .
C5 C 0.23152(18) 0.29709(19) 0.40220(10) 0.0396(9) Uani 1 1 d . . .
H5A H 0.2134 0.2542 0.3956 0.048 Uiso 1 1 calc R . .
C6 C 0.28851(17) 0.32325(17) 0.38138(10) 0.0308(8) Uani 1 1 d . . .
C7 C 0.5162(2) 0.6240(2) 0.36579(13) 0.0685(14) Uani 1 1 d . . .
H7A H 0.5030 0.6419 0.3406 0.103 Uiso 1 1 calc R . .
H7B H 0.5648 0.6350 0.3710 0.103 Uiso 1 1 calc R . .
H7C H 0.4868 0.6441 0.3857 0.103 Uiso 1 1 calc R . .
C8 C 0.5370(2) 0.5005(2) 0.41463(10) 0.0566(11) Uani 1 1 d . . .
H8A H 0.5329 0.4514 0.4165 0.085 Uiso 1 1 calc R . .
H8B H 0.5092 0.5215 0.4349 0.085 Uiso 1 1 calc R . .
H8C H 0.5856 0.5135 0.4177 0.085 Uiso 1 1 calc R . .
C9 C 0.5630(2) 0.4912(2) 0.32804(12) 0.0652(13) Uani 1 1 d . . .
H9A H 0.5601 0.4420 0.3292 0.098 Uiso 1 1 calc R . .
H9B H 0.6109 0.5053 0.3326 0.098 Uiso 1 1 calc R . .
H9C H 0.5482 0.5067 0.3026 0.098 Uiso 1 1 calc R . .
C10 C 0.4097(2) 0.5735(2) 0.27952(10) 0.0602(12) Uani 1 1 d . . .
H10A H 0.4516 0.6001 0.2841 0.090 Uiso 1 1 calc R . .
H10B H 0.3790 0.5980 0.2620 0.090 Uiso 1 1 calc R . .
H10C H 0.4223 0.5302 0.2680 0.090 Uiso 1 1 calc R . .
C11 C 0.3431(2) 0.64249(18) 0.34989(11) 0.0516(11) Uani 1 1 d . . .
H11A H 0.3809 0.6742 0.3448 0.077 Uiso 1 1 calc R . .
H11B H 0.3380 0.6364 0.3777 0.077 Uiso 1 1 calc R . .
H11C H 0.2999 0.6603 0.3392 0.077 Uiso 1 1 calc R . .
C12 C 0.2783(2) 0.5151(2) 0.31496(12) 0.0580(12) Uani 1 1 d . . .
H12A H 0.2864 0.4795 0.2960 0.087 Uiso 1 1 calc R . .
H12B H 0.2456 0.5481 0.3044 0.087 Uiso 1 1 calc R . .
H12C H 0.2588 0.4954 0.3384 0.087 Uiso 1 1 calc R . .
C13 C 0.31253(17) 0.49073(17) 0.43943(9) 0.0284(8) Uani 1 1 d . . .
C14 C 0.27526(19) 0.55220(19) 0.43582(10) 0.0375(9) Uani 1 1 d . . .
C15 C 0.3001(2) 0.61021(19) 0.45468(10) 0.0452(10) Uani 1 1 d . . .
H15A H 0.2754 0.6512 0.4518 0.054 Uiso 1 1 calc R . .
C16 C 0.3602(2) 0.6094(2) 0.47762(10) 0.0463(11) Uani 1 1 d . . .
C17 C 0.3942(2) 0.5475(2) 0.48246(10) 0.0397(9) Uani 1 1 d . . .
H17A H 0.4338 0.5456 0.4985 0.048 Uiso 1 1 calc R . .
C18 C 0.37129(17) 0.48778(18) 0.46426(9) 0.0314(8) Uani 1 1 d . . .
C19 C 0.2060(2) 0.5570(2) 0.41318(12) 0.0553(11) Uani 1 1 d . . .
H19A H 0.2003 0.5168 0.3972 0.083 Uiso 1 1 calc R . .
H19B H 0.2067 0.5971 0.3968 0.083 Uiso 1 1 calc R . .
H19C H 0.1673 0.5603 0.4313 0.083 Uiso 1 1 calc R . .
C20 C 0.3882(3) 0.6746(2) 0.49642(12) 0.0702(14) Uani 1 1 d . . .
H20A H 0.3493 0.7039 0.5033 0.105 Uiso 1 1 calc R . .
H20B H 0.4186 0.6980 0.4783 0.105 Uiso 1 1 calc R . .
H20C H 0.4143 0.6631 0.5196 0.105 Uiso 1 1 calc R . .
C21 C 0.40648(19) 0.42026(18) 0.47325(10) 0.0423(10) Uani 1 1 d . . .
H21A H 0.4376 0.4258 0.4952 0.063 Uiso 1 1 calc R . .
H21B H 0.4332 0.4054 0.4509 0.063 Uiso 1 1 calc R . .
H21C H 0.3711 0.3865 0.4794 0.063 Uiso 1 1 calc R . .
C22 C 0.32111(18) 0.27663(16) 0.35122(10) 0.0320(8) Uani 1 1 d . . .
C23 C 0.29664(18) 0.27520(17) 0.31245(10) 0.0373(9) Uani 1 1 d . . .
C24 C 0.3295(2) 0.23204(19) 0.28613(11) 0.0462(10) Uani 1 1 d . . .
H24A H 0.3140 0.2315 0.2603 0.055 Uiso 1 1 calc R . .
C25 C 0.3850(2) 0.1894(2) 0.29691(13) 0.0571(12) Uani 1 1 d . . .
C26 C 0.4064(2) 0.1892(2) 0.33525(12) 0.0520(11) Uani 1 1 d . . .
H26A H 0.4427 0.1600 0.3429 0.062 Uiso 1 1 calc R . .
C27 C 0.37468(19) 0.23216(18) 0.36307(11) 0.0398(9) Uani 1 1 d . . .
C28 C 0.2359(2) 0.31896(18) 0.29976(10) 0.0451(10) Uani 1 1 d . . .
H28A H 0.2369 0.3241 0.2718 0.068 Uiso 1 1 calc R . .
H28B H 0.2395 0.3633 0.3119 0.068 Uiso 1 1 calc R . .
H28C H 0.1924 0.2976 0.3075 0.068 Uiso 1 1 calc R . .
C29 C 0.4217(3) 0.1443(2) 0.26653(14) 0.0910(17) Uani 1 1 d . . .
H29A H 0.4694 0.1353 0.2748 0.136 Uiso 1 1 calc R . .
H29B H 0.4223 0.1675 0.2417 0.136 Uiso 1 1 calc R . .
H29C H 0.3966 0.1016 0.2640 0.136 Uiso 1 1 calc R . .
C30 C 0.3995(2) 0.22864(19) 0.40507(10) 0.0503(11) Uani 1 1 d . . .
H30A H 0.3598 0.2200 0.4219 0.075 Uiso 1 1 calc R . .
H30B H 0.4210 0.2715 0.4122 0.075 Uiso 1 1 calc R . .
H30C H 0.4333 0.1922 0.4078 0.075 Uiso 1 1 calc R . .
Si31 Si 0.10350(5) 0.02173(5) 0.13662(3) 0.0279(2) Uani 1 1 d . . .
Si32 Si -0.00711(6) -0.08674(6) 0.13266(3) 0.0416(3) Uani 1 1 d . . .
Si33 Si 0.13199(5) -0.11269(5) 0.17456(3) 0.0355(3) Uani 1 1 d . . .
F31 F 0.03727(10) 0.06086(9) 0.11882(6) 0.0449(5) Uani 1 1 d . . .
F32 F 0.11034(11) 0.05172(10) 0.17935(5) 0.0466(6) Uani 1 1 d . . .
N31 N 0.08142(13) -0.06243(13) 0.14139(7) 0.0286(6) Uani 1 1 d . . .
C31 C 0.18213(16) 0.05215(16) 0.10800(9) 0.0249(7) Uani 1 1 d . . .
C32 C 0.21443(17) 0.01585(17) 0.07701(9) 0.0293(8) Uani 1 1 d . . .
C33 C 0.27335(18) 0.04265(19) 0.05776(10) 0.0374(9) Uani 1 1 d . . .
H33A H 0.2937 0.0182 0.0373 0.045 Uiso 1 1 calc R . .
C34 C 0.30161(18) 0.1047(2) 0.06872(10) 0.0417(10) Uani 1 1 d . . .
H34A H 0.3421 0.1212 0.0565 0.050 Uiso 1 1 calc R . .
C35 C 0.26982(18) 0.14236(18) 0.09780(10) 0.0367(9) Uani 1 1 d . . .
H35A H 0.2885 0.1849 0.1047 0.044 Uiso 1 1 calc R . .
C36 C 0.21005(17) 0.11797(17) 0.11713(9) 0.0287(8) Uani 1 1 d . . .
C37 C -0.0671(2) -0.0460(2) 0.16898(13) 0.0717(14) Uani 1 1 d . . .
H37A H -0.0527 -0.0588 0.1950 0.108 Uiso 1 1 calc R . .
H37B H -0.1146 -0.0612 0.1644 0.108 Uiso 1 1 calc R . .
H37C H -0.0648 0.0030 0.1663 0.108 Uiso 1 1 calc R . .
C38 C -0.0372(2) -0.0621(2) 0.08261(11) 0.0624(13) Uani 1 1 d . . .
H38A H -0.0076 -0.0838 0.0634 0.094 Uiso 1 1 calc R . .
H38B H -0.0343 -0.0131 0.0797 0.094 Uiso 1 1 calc R . .
H38C H -0.0852 -0.0767 0.0789 0.094 Uiso 1 1 calc R . .
C39 C -0.0178(2) -0.1816(2) 0.13534(13) 0.0682(14) Uani 1 1 d . . .
H39A H 0.0127 -0.2030 0.1165 0.102 Uiso 1 1 calc R . .
H39B H -0.0660 -0.1935 0.1297 0.102 Uiso 1 1 calc R . .
H39C H -0.0057 -0.1972 0.1612 0.102 Uiso 1 1 calc R . .
C40 C 0.2155(2) -0.0675(2) 0.18735(11) 0.0535(11) Uani 1 1 d . . .
H40A H 0.2344 -0.0459 0.1644 0.080 Uiso 1 1 calc R . .
H40B H 0.2490 -0.1001 0.1974 0.080 Uiso 1 1 calc R . .
H40C H 0.2060 -0.0333 0.2069 0.080 Uiso 1 1 calc R . .
C41 C 0.1544(2) -0.19764(18) 0.15359(11) 0.0523(11) Uani 1 1 d . . .
H41A H 0.1175 -0.2298 0.1595 0.078 Uiso 1 1 calc R . .
H41B H 0.1981 -0.2136 0.1647 0.078 Uiso 1 1 calc R . .
H41C H 0.1594 -0.1936 0.1257 0.078 Uiso 1 1 calc R . .
C42 C 0.0825(2) -0.1254(2) 0.22113(10) 0.0585(12) Uani 1 1 d . . .
H42A H 0.0405 -0.1517 0.2161 0.088 Uiso 1 1 calc R . .
H42B H 0.0696 -0.0815 0.2318 0.088 Uiso 1 1 calc R . .
H42C H 0.1117 -0.1495 0.2395 0.088 Uiso 1 1 calc R . .
C43 C 0.18622(18) -0.05003(18) 0.06024(9) 0.0331(9) Uani 1 1 d . . .
C44 C 0.2207(2) -0.1124(2) 0.06645(10) 0.0441(10) Uani 1 1 d . . .
C45 C 0.1937(3) -0.1711(2) 0.04935(11) 0.0586(13) Uani 1 1 d . . .
H45A H 0.2163 -0.2128 0.0539 0.070 Uiso 1 1 calc R . .
C46 C 0.1342(3) -0.1701(2) 0.02563(12) 0.0668(14) Uani 1 1 d . . .
C47 C 0.1043(2) -0.1075(2) 0.01779(11) 0.0567(12) Uani 1 1 d . . .
H47A H 0.0660 -0.1055 0.0008 0.068 Uiso 1 1 calc R . .
C48 C 0.1292(2) -0.0468(2) 0.03445(10) 0.0415(10) Uani 1 1 d . . .
C49 C 0.2882(2) -0.1162(2) 0.09029(12) 0.0593(12) Uani 1 1 d . . .
H49A H 0.2874 -0.0814 0.1102 0.089 Uiso 1 1 calc R . .
H49B H 0.3281 -0.1090 0.0734 0.089 Uiso 1 1 calc R . .
H49C H 0.2918 -0.1607 0.1023 0.089 Uiso 1 1 calc R . .
C50 C 0.1038(3) -0.2368(2) 0.01000(13) 0.109(2) Uani 1 1 d . . .
H50A H 0.0669 -0.2268 -0.0085 0.164 Uiso 1 1 calc R . .
H50B H 0.0848 -0.2632 0.0313 0.164 Uiso 1 1 calc R . .
H50C H 0.1404 -0.2626 -0.0027 0.164 Uiso 1 1 calc R . .
C51 C 0.0954(2) 0.02052(19) 0.02339(10) 0.0494(11) Uani 1 1 d . . .
H51A H 0.1315 0.0546 0.0196 0.074 Uiso 1 1 calc R . .
H51B H 0.0642 0.0350 0.0440 0.074 Uiso 1 1 calc R . .
H51C H 0.0690 0.0149 -0.0004 0.074 Uiso 1 1 calc R . .
C52 C 0.17577(17) 0.16686(16) 0.14561(10) 0.0301(8) Uani 1 1 d . . .
C53 C 0.19881(19) 0.17065(17) 0.18459(10) 0.0354(9) Uani 1 1 d . . .
C54 C 0.1640(2) 0.21564(18) 0.20957(11) 0.0440(10) Uani 1 1 d . . .
H54A H 0.1783 0.2180 0.2356 0.053 Uiso 1 1 calc R . .
C55 C 0.1091(2) 0.25701(19) 0.19733(12) 0.0477(10) Uani 1 1 d . . .
C56 C 0.0897(2) 0.25447(19) 0.15826(11) 0.0464(10) Uani 1 1 d . . .
H56A H 0.0539 0.2832 0.1494 0.056 Uiso 1 1 calc R . .
C57 C 0.12241(18) 0.21013(18) 0.13169(10) 0.0356(9) Uani 1 1 d . . .
C58 C 0.25872(19) 0.12702(18) 0.19895(10) 0.0426(10) Uani 1 1 d . . .
H58A H 0.2542 0.0815 0.1884 0.064 Uiso 1 1 calc R . .
H58B H 0.2576 0.1249 0.2271 0.064 Uiso 1 1 calc R . .
H58C H 0.3028 0.1467 0.1906 0.064 Uiso 1 1 calc R . .
C59 C 0.0701(3) 0.3029(2) 0.22538(13) 0.0775(15) Uani 1 1 d . . .
H59A H 0.0246 0.3141 0.2147 0.116 Uiso 1 1 calc R . .
H59B H 0.0967 0.3444 0.2294 0.116 Uiso 1 1 calc R . .
H59C H 0.0642 0.2796 0.2500 0.116 Uiso 1 1 calc R . .
C60 C 0.10053(19) 0.21067(19) 0.08935(10) 0.0444(10) Uani 1 1 d . . .
H60A H 0.1417 0.2153 0.0731 0.067 Uiso 1 1 calc R . .
H60B H 0.0692 0.2486 0.0847 0.067 Uiso 1 1 calc R . .
H60C H 0.0768 0.1684 0.0832 0.067 Uiso 1 1 calc R . .

loop_
_atom_site_aniso_label
_atom_site_aniso_U_11
_atom_site_aniso_U_22
_atom_site_aniso_U_33
_atom_site_aniso_U_23
_atom_site_aniso_U_13
_atom_site_aniso_U_12
Si1 0.0290(5) 0.0257(6) 0.0278(5) -0.0015(4) 0.0054(4) -0.0016(4)
Si2 0.0297(6) 0.0376(6) 0.0447(6) 0.0056(5) 0.0015(5) -0.0082(5)
Si3 0.0444(6) 0.0315(6) 0.0375(6) 0.0061(5) -0.0066(5) -0.0023(5)
F1 0.0313(12) 0.0327(12) 0.0649(13) 0.0102(10) 0.0095(10) 0.0049(10)
F2 0.0709(15) 0.0412(13) 0.0294(10) -0.0096(9) 0.0124(10) -0.0175(11)
N1 0.0303(16) 0.0279(16) 0.0243(14) 0.0016(12) 0.0024(12) -0.0033(13)
C1 0.0251(18) 0.024(2) 0.0272(17) -0.0010(15) -0.0037(14) -0.0001(15)
C2 0.0256(19) 0.029(2) 0.0299(18) 0.0024(15) 0.0008(15) -0.0010(16)
C3 0.030(2) 0.044(3) 0.039(2) -0.0024(18) 0.0051(17) -0.0036(19)
C4 0.033(2) 0.046(3) 0.055(2) 0.004(2) 0.0118(19) -0.009(2)
C5 0.033(2) 0.029(2) 0.057(2) -0.0019(19) 0.0017(18) -0.0104(18)
C6 0.0238(19) 0.026(2) 0.042(2) 0.0000(16) -0.0018(16) 0.0001(16)
C7 0.052(3) 0.053(3) 0.101(4) 0.006(3) -0.018(3) -0.023(2)
C8 0.036(2) 0.072(3) 0.062(3) 0.008(2) -0.013(2) -0.015(2)
C9 0.044(3) 0.074(3) 0.077(3) 0.007(3) 0.022(2) -0.005(2)
C10 0.086(3) 0.054(3) 0.041(2) 0.015(2) -0.004(2) -0.007(3)
C11 0.053(3) 0.037(2) 0.065(3) 0.009(2) 0.000(2) 0.010(2)
C12 0.053(3) 0.056(3) 0.065(3) 0.015(2) -0.026(2) -0.005(2)
C13 0.033(2) 0.030(2) 0.0216(17) -0.0026(15) 0.0074(15) -0.0009(17)
C14 0.041(2) 0.034(2) 0.038(2) -0.0040(17) 0.0009(17) 0.0024(19)
C15 0.057(3) 0.033(2) 0.046(2) -0.0051(18) 0.005(2) 0.006(2)
C16 0.067(3) 0.038(3) 0.034(2) -0.0127(18) 0.009(2) -0.013(2)
C17 0.041(2) 0.048(3) 0.0306(19) -0.0026(18) -0.0033(17) -0.013(2)
C18 0.031(2) 0.040(2) 0.0229(17) 0.0001(16) 0.0021(15) -0.0057(18)
C19 0.052(3) 0.047(3) 0.067(3) -0.013(2) -0.011(2) 0.014(2)
C20 0.098(4) 0.054(3) 0.059(3) -0.020(2) -0.004(3) -0.020(3)
C21 0.041(2) 0.046(3) 0.040(2) 0.0032(18) -0.0068(18) -0.004(2)
C22 0.029(2) 0.020(2) 0.047(2) -0.0050(16) -0.0013(16) -0.0047(16)
C23 0.034(2) 0.029(2) 0.049(2) -0.0115(17) -0.0027(18) -0.0044(18)
C24 0.050(3) 0.040(3) 0.049(2) -0.0175(19) -0.002(2) -0.005(2)
C25 0.048(3) 0.052(3) 0.072(3) -0.028(2) 0.008(2) 0.006(2)
C26 0.036(2) 0.036(3) 0.083(3) -0.015(2) -0.006(2) 0.005(2)
C27 0.032(2) 0.028(2) 0.059(2) -0.0067(18) -0.0001(19) -0.0018(17)
C28 0.051(3) 0.038(2) 0.046(2) -0.0113(19) -0.0097(19) 0.000(2)
C29 0.069(3) 0.094(4) 0.110(4) -0.058(3) 0.010(3) 0.022(3)
C30 0.051(3) 0.038(3) 0.063(3) 0.000(2) -0.013(2) 0.000(2)
Si31 0.0268(5) 0.0274(6) 0.0293(5) 0.0015(4) 0.0051(4) -0.0010(4)
Si32 0.0315(6) 0.0399(7) 0.0535(7) 0.0105(5) -0.0018(5) -0.0088(5)
Si33 0.0413(6) 0.0327(6) 0.0323(5) 0.0075(5) -0.0045(5) -0.0016(5)
F31 0.0277(11) 0.0362(12) 0.0707(14) 0.0145(11) 0.0110(10) 0.0055(10)
F32 0.0675(15) 0.0382(12) 0.0339(11) -0.0085(9) 0.0195(10) -0.0151(11)
N31 0.0276(15) 0.0274(17) 0.0309(15) 0.0018(13) 0.0007(12) -0.0028(13)
C31 0.0243(18) 0.026(2) 0.0245(17) 0.0030(14) -0.0008(14) 0.0006(15)
C32 0.0270(19) 0.034(2) 0.0269(18) 0.0057(15) 0.0004(15) 0.0040(16)
C33 0.030(2) 0.045(3) 0.037(2) -0.0047(18) 0.0088(17) 0.0041(19)
C34 0.026(2) 0.051(3) 0.048(2) 0.006(2) 0.0089(18) -0.004(2)
C35 0.032(2) 0.035(2) 0.044(2) -0.0020(18) 0.0017(17) -0.0077(18)
C36 0.0259(19) 0.031(2) 0.0292(18) 0.0031(15) -0.0025(15) 0.0031(16)
C37 0.043(3) 0.081(3) 0.090(3) 0.019(3) 0.021(3) -0.001(3)
C38 0.036(2) 0.076(3) 0.075(3) 0.018(2) -0.021(2) -0.016(2)
C39 0.055(3) 0.054(3) 0.095(3) 0.012(3) -0.020(3) -0.022(2)
C40 0.048(3) 0.053(3) 0.059(3) 0.013(2) -0.022(2) -0.003(2)
C41 0.060(3) 0.039(2) 0.058(2) 0.007(2) -0.006(2) 0.006(2)
C42 0.085(3) 0.054(3) 0.037(2) 0.008(2) 0.000(2) -0.004(3)
C43 0.039(2) 0.035(2) 0.0256(18) -0.0046(16) 0.0057(16) -0.0019(18)
C44 0.066(3) 0.034(3) 0.032(2) -0.0025(17) 0.0135(19) 0.006(2)
C45 0.094(4) 0.038(3) 0.044(2) -0.008(2) 0.014(2) 0.005(3)
C46 0.109(4) 0.052(3) 0.039(2) -0.015(2) -0.001(3) -0.021(3)
C47 0.074(3) 0.063(3) 0.033(2) -0.010(2) -0.005(2) -0.014(3)
C48 0.050(2) 0.045(3) 0.029(2) -0.0018(18) -0.0030(18) -0.004(2)
C49 0.063(3) 0.051(3) 0.063(3) 0.002(2) 0.004(2) 0.020(2)
C50 0.202(7) 0.061(4) 0.064(3) -0.024(3) -0.014(4) -0.039(4)
C51 0.046(2) 0.062(3) 0.040(2) 0.012(2) -0.0126(19) -0.009(2)
C52 0.0290(19) 0.021(2) 0.040(2) 0.0022(16) 0.0023(16) -0.0026(16)
C53 0.039(2) 0.026(2) 0.041(2) -0.0032(16) -0.0041(17) -0.0035(18)
C54 0.055(3) 0.034(2) 0.043(2) -0.0085(18) 0.0019(19) -0.003(2)
C55 0.054(3) 0.031(2) 0.058(3) -0.010(2) 0.011(2) 0.007(2)
C56 0.040(2) 0.030(2) 0.069(3) 0.000(2) 0.000(2) 0.0096(19)
C57 0.035(2) 0.028(2) 0.044(2) 0.0034(17) 0.0050(17) -0.0017(17)
C58 0.049(2) 0.039(2) 0.040(2) -0.0075(18) -0.0085(18) 0.001(2)
C59 0.082(4) 0.064(3) 0.087(3) -0.024(3) 0.019(3) 0.021(3)
C60 0.044(2) 0.038(2) 0.052(2) 0.0118(19) -0.0015(19) 0.0020(19)

loop_
_geom_bond_atom_site_label_1
_geom_bond_atom_site_label_2
_geom_bond_distance
_geom_bond_site_symmetry_2
_geom_bond_publ_flag
Si1 F2 1.5774(19) . ?
Si1 F1 1.584(2) . ?
Si1 N1 1.691(3) . ?
Si1 C1 1.883(3) . ?
Si2 N1 1.772(3) . ?
Si2 C9 1.856(4) . ?
Si2 C8 1.854(4) . ?
Si2 C7 1.858(4) . ?
Si3 N1 1.773(3) . ?
Si3 C10 1.855(4) . ?
Si3 C11 1.855(4) . ?
Si3 C12 1.864(4) . ?
C1 C2 1.417(4) . ?
C1 C6 1.422(4) . ?
C2 C3 1.398(4) . ?
C2 C13 1.494(4) . ?
C3 C4 1.368(5) . ?
C4 C5 1.377(5) . ?
C5 C6 1.388(4) . ?
C6 C22 1.504(4) . ?
C13 C14 1.394(5) . ?
C13 C18 1.399(4) . ?
C14 C15 1.382(5) . ?
C14 C19 1.525(5) . ?
C15 C16 1.381(5) . ?
C16 C17 1.375(5) . ?
C16 C20 1.517(5) . ?
C17 C18 1.386(5) . ?
C18 C21 1.505(5) . ?
C22 C27 1.393(5) . ?
C22 C23 1.402(5) . ?
C23 C24 1.378(5) . ?
C23 C28 1.494(5) . ?
C24 C25 1.387(5) . ?
C25 C26 1.370(5) . ?
C25 C29 1.527(5) . ?
C26 C27 1.400(5) . ?
C27 C30 1.510(5) . ?
Si31 F32 1.576(2) . ?
Si31 F31 1.587(2) . ?
Si31 N31 1.698(3) . ?
Si31 C31 1.875(3) . ?
Si32 N31 1.765(3) . ?
Si32 C37 1.857(4) . ?
Si32 C39 1.859(4) . ?
Si32 C38 1.863(4) . ?
Si33 N31 1.776(3) . ?
Si33 C41 1.851(4) . ?
Si33 C42 1.861(4) . ?
Si33 C40 1.859(4) . ?
C31 C32 1.411(4) . ?
C31 C36 1.420(4) . ?
C32 C33 1.395(4) . ?
C32 C43 1.502(5) . ?
C33 C34 1.373(5) . ?
C34 C35 1.372(5) . ?
C35 C36 1.393(4) . ?
C36 C52 1.507(4) . ?
C43 C48 1.393(5) . ?
C43 C44 1.394(5) . ?
C44 C45 1.380(5) . ?
C44 C49 1.516(5) . ?
C45 C46 1.387(6) . ?
C46 C47 1.369(6) . ?
C46 C50 1.517(6) . ?
C47 C48 1.394(5) . ?
C48 C51 1.506(5) . ?
C52 C57 1.398(4) . ?
C52 C53 1.402(4) . ?
C53 C54 1.388(5) . ?
C53 C58 1.499(5) . ?
C54 C55 1.379(5) . ?
C55 C56 1.383(5) . ?
C55 C59 1.502(5) . ?
C56 C57 1.396(5) . ?
C57 C60 1.503(4) . ?

loop_
_cod_related_entry_id
_cod_related_entry_database
_cod_related_entry_code
1 ChemSpider 30659614
